data_2241942
loop_
_publ_author_name
'Hu, Xiu-Rong'
'Ye, Jia-Li'
'Gu, Jian-Ming'

_publ_section_title
;
 Crystal structure of vilazodone hydrochloride methanol monosolvate
;
_journal_coeditor_code XU5894
_journal_issue 12
_journal_name_full 'Acta Crystallographica Section E'
_journal_page_first 1783
_journal_page_last 1785
_journal_paper_doi 10.1107/S2056989016017734
_journal_volume 72
_journal_year 2016
_chemical_formula_iupac 'C26 H28 N5 O2 +, Cl -, C H4 O'
_chemical_formula_moiety 'C26 H28 N5 O2 +, Cl -, C H4 O'
_chemical_formula_sum 'C27 H32 Cl N5 O3'
_chemical_formula_weight 510.03
_chemical_name_systematic
'4-(2-Carbamoyl-1-benzofuran-5-yl)-1-[4-(5-cyano-1<i>H</i>-indol-3-yl)butyl]piperazin-1-ium chloride methanol monosolvate'
_space_group_IT_number 2
_symmetry_cell_setting triclinic
_symmetry_space_group_name_Hall '-P 1'
_symmetry_space_group_name_H-M 'P -1'
_atom_sites_solution_hydrogens geom
_atom_sites_solution_primary direct
_atom_sites_solution_secondary difmap
_cell_angle_alpha 104.6220(10)
_cell_angle_beta 97.327(2)
_cell_angle_gamma 90.6950(10)
_cell_formula_units_Z 2
_cell_length_a 10.5572(5)
_cell_length_b 11.0764(4)
_cell_length_c 11.4408(5)
_cell_measurement_reflns_used 9260
_cell_measurement_temperature 296(2)
_cell_measurement_theta_max 27.4
_cell_measurement_theta_min 3.1
_cell_volume 1282.57(10)
_computing_cell_refinement
;
PROCESS-AUTO (Rigaku, 2006)
;
_computing_data_collection
;
PROCESS-AUTO (Rigaku, 2006)
;
_computing_data_reduction
;
CrystalStructure (Rigaku, 2007)
;
_computing_molecular_graphics
;
ORTEP-3 for Windows (Farrugia, 2012)
;
_computing_publication_material
;
WinGX (Farrugia, 2012)
;
_computing_structure_refinement
;
SHELXL97 (Sheldrick, 2008)
;
_computing_structure_solution
;
SHELXS97 (Sheldrick, 2008)
;
_diffrn_ambient_temperature 296(2)
_diffrn_detector_area_resol_mean 10.00
_diffrn_measured_fraction_theta_full 0.993
_diffrn_measured_fraction_theta_max 0.993
_diffrn_measurement_device_type 'Rigaku R-AXIS RAPID/ZJUG'
_diffrn_measurement_method \w
_diffrn_radiation_monochromator graphite
_diffrn_radiation_source 'rotating anode'
_diffrn_radiation_type MoK\a
_diffrn_radiation_wavelength 0.71073
_diffrn_reflns_av_R_equivalents 0.0440
_diffrn_reflns_av_sigmaI/netI 0.0628
_diffrn_reflns_limit_h_max 13
_diffrn_reflns_limit_h_min -12
_diffrn_reflns_limit_k_max 13
_diffrn_reflns_limit_k_min -13
_diffrn_reflns_limit_l_max 14
_diffrn_reflns_limit_l_min -14
_diffrn_reflns_number 11090
_diffrn_reflns_theta_full 26.00
_diffrn_reflns_theta_max 26.00
_diffrn_reflns_theta_min 3.11
_exptl_absorpt_coefficient_mu 0.188
_exptl_absorpt_correction_T_max 0.93
_exptl_absorpt_correction_T_min 0.91
_exptl_absorpt_correction_type multi-scan
_exptl_absorpt_process_details
;
(ABSCOR; Higashi, 1995)
;
_exptl_crystal_colour colorless
_exptl_crystal_density_diffrn 1.321
_exptl_crystal_density_method 'not measured'
_exptl_crystal_description chunk
_exptl_crystal_F_000 540
_exptl_crystal_size_max 0.50
_exptl_crystal_size_mid 0.46
_exptl_crystal_size_min 0.38
_refine_diff_density_max 0.306
_refine_diff_density_min -0.425
_refine_ls_extinction_coef 0.096(6)
_refine_ls_extinction_expression Fc^*^=kFc[1+0.001xFc^2^\l^3^/sin(2\q)]^-1/4^
_refine_ls_extinction_method
;
SHELXL97 (Sheldrick, 2008)
;
_refine_ls_goodness_of_fit_ref 1.002
_refine_ls_hydrogen_treatment constr
_refine_ls_matrix_type full
_refine_ls_number_parameters 328
_refine_ls_number_reflns 5000
_refine_ls_number_restraints 0
_refine_ls_restrained_S_all 1.002
_refine_ls_R_factor_all 0.0688
_refine_ls_R_factor_gt 0.0530
_refine_ls_shift/su_max 0.000
_refine_ls_shift/su_mean 0.000
_refine_ls_structure_factor_coef Fsqd
_refine_ls_weighting_details 'calc w=1/[\s^2^(Fo^2^)+(0.0589P)^2^+0.9975P] where P=(Fo^2^+2Fc^2^)/3'
_refine_ls_weighting_scheme calc
_refine_ls_wR_factor_gt 0.1308
_refine_ls_wR_factor_ref 0.1537
_reflns_number_gt 3865
_reflns_number_total 5000
_reflns_threshold_expression >2sigma(I)
_cod_data_source_file xu5894sup1.cif
_cod_data_source_block I
_cod_database_code 2241942

loop_
_symmetry_equiv_pos_as_xyz
'x, y, z'
'-x, -y, -z'

loop_
_atom_site_type_symbol
_atom_site_label
_atom_site_fract_x
_atom_site_fract_y
_atom_site_fract_z
_atom_site_U_iso_or_equiv
_atom_site_adp_type
_atom_site_calc_flag
_atom_site_refinement_flags
_atom_site_occupancy
_atom_site_symmetry_multiplicity
C C1 0.4328(3) -0.1560(3) -0.0343(3) 0.0527(7) Uani d . 1 1
C C2 0.4157(2) -0.2028(2) 0.0690(2) 0.0456(6) Uani d . 1 1
C C3 0.4277(3) -0.3323(3) 0.0575(3) 0.0540(7) Uani d . 1 1
H H3 0.4489 -0.3833 -0.0146 0.065 Uiso calc R 1 1
C C4 0.4084(3) -0.3835(2) 0.1517(3) 0.0523(6) Uani d . 1 1
H H4 0.4165 -0.4684 0.1448 0.063 Uiso calc R 1 1
C C5 0.3764(2) -0.3039(2) 0.2580(2) 0.0428(6) Uani d . 1 1
C C6 0.3641(2) -0.1733(2) 0.2719(2) 0.0386(5) Uani d . 1 1
C C7 0.3851(2) -0.1233(2) 0.1752(2) 0.0422(5) Uani d . 1 1
H H7 0.3788 -0.0382 0.1819 0.051 Uiso calc R 1 1
C C8 0.3290(2) -0.2199(2) 0.4438(2) 0.0454(6) Uani d . 1 1
H H8 0.3117 -0.2136 0.5227 0.054 Uiso calc R 1 1
C C9 0.3331(2) -0.1218(2) 0.3923(2) 0.0400(5) Uani d . 1 1
C C10 0.3143(3) 0.0136(2) 0.4511(2) 0.0467(6) Uani d . 1 1
H H10A 0.2362 0.0387 0.4109 0.056 Uiso calc R 1 1
H H10B 0.3847 0.0639 0.4386 0.056 Uiso calc R 1 1
C C11 0.3065(3) 0.0404(2) 0.5869(2) 0.0473(6) Uani d . 1 1
H H11A 0.3841 0.0139 0.6265 0.057 Uiso calc R 1 1
H H11B 0.2355 -0.0095 0.5989 0.057 Uiso calc R 1 1
C C12 0.2892(3) 0.1776(2) 0.6494(2) 0.0483(6) Uani d . 1 1
H H12A 0.3173 0.1928 0.7362 0.058 Uiso calc R 1 1
H H12B 0.3420 0.2305 0.6174 0.058 Uiso calc R 1 1
C C13 0.1509(2) 0.2113(2) 0.6295(2) 0.0424(5) Uani d . 1 1
H H13A 0.1223 0.1917 0.5425 0.051 Uiso calc R 1 1
H H13B 0.0993 0.1597 0.6640 0.051 Uiso calc R 1 1
C C14 0.1686(2) 0.3853(2) 0.8187(2) 0.0401(5) Uani d . 1 1
H H14A 0.2599 0.3756 0.8351 0.048 Uiso calc R 1 1
H H14B 0.1254 0.3311 0.8572 0.048 Uiso calc R 1 1
C C15 0.1392(2) 0.5194(2) 0.8736(2) 0.0390(5) Uani d . 1 1
H H15A 0.1624 0.5392 0.9614 0.047 Uiso calc R 1 1
H H15B 0.1901 0.5744 0.8422 0.047 Uiso calc R 1 1
C C16 -0.0349(2) 0.5071(2) 0.7125(2) 0.0413(5) Uani d . 1 1
H H16A 0.0126 0.5600 0.6760 0.050 Uiso calc R 1 1
H H16B -0.1251 0.5208 0.6952 0.050 Uiso calc R 1 1
C C17 -0.0103(2) 0.3716(2) 0.6576(2) 0.0429(5) Uani d . 1 1
H H17A -0.0620 0.3186 0.6905 0.051 Uiso calc R 1 1
H H17B -0.0352 0.3516 0.5700 0.051 Uiso calc R 1 1
C C18 -0.0372(2) 0.6568(2) 0.91099(19) 0.0355(5) Uani d . 1 1
C C19 -0.1686(2) 0.6817(2) 0.8901(2) 0.0418(5) Uani d . 1 1
H H19 -0.2227 0.6231 0.8320 0.050 Uiso calc R 1 1
C C20 -0.2185(2) 0.7889(2) 0.9523(2) 0.0445(6) Uani d . 1 1
H H20 -0.3044 0.8049 0.9362 0.053 Uiso calc R 1 1
C C21 -0.1359(2) 0.8719(2) 1.0397(2) 0.0382(5) Uani d . 1 1
C C22 -0.0071(2) 0.8519(2) 1.0647(2) 0.0360(5) Uani d . 1 1
C C23 0.0436(2) 0.7436(2) 0.9991(2) 0.0376(5) Uani d . 1 1
H H23 0.1301 0.7296 1.0141 0.045 Uiso calc R 1 1
C C24 -0.0552(2) 1.0322(2) 1.1871(2) 0.0398(5) Uani d . 1 1
C C25 0.0438(2) 0.9582(2) 1.1613(2) 0.0411(5) Uani d . 1 1
H H25 0.1280 0.9730 1.1986 0.049 Uiso calc R 1 1
C C26 -0.0613(3) 1.1537(2) 1.2777(2) 0.0434(6) Uani d . 1 1
C C27 0.5996(3) 0.6981(3) 0.6439(3) 0.0676(8) Uani d . 1 1
H H27A 0.5659 0.6832 0.5592 0.101 Uiso calc R 1 1
H H27B 0.6908 0.7113 0.6537 0.101 Uiso calc R 1 1
H H27C 0.5628 0.7708 0.6899 0.101 Uiso calc R 1 1
Cl Cl1 0.27357(7) 0.52925(6) 0.58111(7) 0.0569(2) Uani d . 1 1
N N1 0.4448(3) -0.1220(3) -0.1192(2) 0.0661(7) Uani d . 1 1
N N2 0.3540(2) -0.32906(18) 0.3639(2) 0.0475(5) Uani d . 1 1
H H2 0.3552 -0.4015 0.3784 0.057 Uiso calc R 1 1
N N3 0.12773(18) 0.34606(16) 0.68429(16) 0.0348(4) Uani d . 1 1
H H3A 0.1740 0.3935 0.6491 0.042 Uiso calc R 1 1
N N4 0.00394(18) 0.54081(17) 0.84536(17) 0.0382(4) Uani d . 1 1
N N5 -0.1755(2) 1.20379(19) 1.2756(2) 0.0507(5) Uani d . 1 1
H H5A -0.1858 1.2740 1.3258 0.061 Uiso calc R 1 1
H H5B -0.2388 1.1659 1.2240 0.061 Uiso calc R 1 1
O O1 -0.16729(16) 0.98325(15) 1.11414(15) 0.0439(4) Uani d . 1 1
O O2 0.0344(2) 1.20077(18) 1.34781(18) 0.0616(5) Uani d . 1 1
O O3 0.5686(2) 0.5922(2) 0.6869(2) 0.0730(6) Uani d . 1 1
H H3B 0.4921 0.5731 0.6673 0.110 Uiso calc R 1 1

loop_
_atom_site_aniso_label
_atom_site_aniso_U_11
_atom_site_aniso_U_22
_atom_site_aniso_U_33
_atom_site_aniso_U_12
_atom_site_aniso_U_13
_atom_site_aniso_U_23
C1 0.0437(14) 0.0638(17) 0.0454(15) 0.0061(12) 0.0123(11) 0.0015(13)
C2 0.0368(12) 0.0535(14) 0.0425(13) 0.0042(11) 0.0080(10) 0.0039(11)
C3 0.0483(15) 0.0508(15) 0.0524(16) 0.0055(12) 0.0119(12) -0.0086(12)
C4 0.0533(15) 0.0368(12) 0.0602(17) 0.0061(11) 0.0097(13) -0.0011(11)
C5 0.0392(12) 0.0340(11) 0.0506(14) 0.0017(10) 0.0045(10) 0.0035(10)
C6 0.0360(12) 0.0348(11) 0.0429(13) 0.0047(9) 0.0071(10) 0.0050(9)
C7 0.0415(13) 0.0381(12) 0.0445(13) 0.0042(10) 0.0064(10) 0.0054(10)
C8 0.0505(14) 0.0387(12) 0.0472(14) 0.0044(11) 0.0117(11) 0.0087(10)
C9 0.0420(12) 0.0337(11) 0.0427(13) 0.0052(10) 0.0092(10) 0.0053(9)
C10 0.0637(16) 0.0337(12) 0.0443(14) 0.0110(11) 0.0174(12) 0.0077(10)
C11 0.0580(16) 0.0384(12) 0.0439(14) 0.0131(11) 0.0079(11) 0.0067(10)
C12 0.0499(15) 0.0416(13) 0.0476(14) 0.0096(11) 0.0073(11) -0.0001(11)
C13 0.0510(14) 0.0320(11) 0.0404(13) 0.0038(10) 0.0081(11) 0.0009(9)
C14 0.0455(13) 0.0399(12) 0.0325(12) 0.0075(10) 0.0036(10) 0.0051(9)
C15 0.0384(12) 0.0412(12) 0.0325(11) 0.0080(10) 0.0004(9) 0.0024(9)
C16 0.0430(13) 0.0402(12) 0.0355(12) 0.0082(10) -0.0014(10) 0.0031(9)
C17 0.0409(13) 0.0419(12) 0.0391(13) 0.0032(10) -0.0010(10) 0.0008(10)
C18 0.0354(11) 0.0383(11) 0.0327(11) 0.0056(9) 0.0051(9) 0.0084(9)
C19 0.0377(12) 0.0437(12) 0.0391(13) 0.0030(10) 0.0017(10) 0.0033(10)
C20 0.0338(12) 0.0493(13) 0.0471(14) 0.0101(10) 0.0031(10) 0.0074(11)
C21 0.0397(12) 0.0361(11) 0.0386(12) 0.0087(9) 0.0071(10) 0.0077(9)
C22 0.0366(12) 0.0364(11) 0.0353(11) 0.0051(9) 0.0076(9) 0.0082(9)
C23 0.0331(11) 0.0399(12) 0.0377(12) 0.0050(9) 0.0052(9) 0.0059(9)
C24 0.0466(13) 0.0366(11) 0.0347(12) 0.0041(10) 0.0045(10) 0.0070(9)
C25 0.0420(13) 0.0401(12) 0.0386(12) 0.0056(10) 0.0037(10) 0.0060(10)
C26 0.0579(15) 0.0357(12) 0.0367(12) 0.0063(11) 0.0100(11) 0.0078(10)
C27 0.083(2) 0.0565(17) 0.0645(19) 0.0146(16) 0.0063(16) 0.0187(14)
Cl1 0.0675(5) 0.0391(3) 0.0694(5) 0.0037(3) 0.0318(4) 0.0125(3)
N1 0.0635(16) 0.0842(18) 0.0510(14) 0.0089(13) 0.0171(12) 0.0133(13)
N2 0.0535(13) 0.0309(10) 0.0589(13) 0.0042(9) 0.0116(10) 0.0109(9)
N3 0.0399(10) 0.0318(9) 0.0324(10) 0.0030(8) 0.0082(8) 0.0059(7)
N4 0.0390(10) 0.0381(10) 0.0335(10) 0.0061(8) 0.0032(8) 0.0026(8)
N5 0.0554(13) 0.0395(11) 0.0523(13) 0.0102(10) 0.0117(10) 0.0003(9)
O1 0.0441(9) 0.0389(9) 0.0451(10) 0.0120(7) 0.0075(7) 0.0032(7)
O2 0.0724(13) 0.0489(11) 0.0529(11) 0.0061(10) -0.0041(10) -0.0003(9)
O3 0.0716(14) 0.0594(13) 0.0920(17) 0.0092(11) 0.0003(13) 0.0315(12)

loop_
_atom_type_symbol
_atom_type_description
_atom_type_scat_dispersion_real
_atom_type_scat_dispersion_imag
_atom_type_scat_source
C C 0.0033 0.0016 'International Tables Vol C Tables 4.2.6.8 and 6.1.1.4'
H H 0.0000 0.0000 'International Tables Vol C Tables 4.2.6.8 and 6.1.1.4'
Cl Cl 0.1484 0.1585 'International Tables Vol C Tables 4.2.6.8 and 6.1.1.4'
N N 0.0061 0.0033 'International Tables Vol C Tables 4.2.6.8 and 6.1.1.4'
O O 0.0106 0.0060 'International Tables Vol C Tables 4.2.6.8 and 6.1.1.4'

loop_
_geom_angle_atom_site_label_1
_geom_angle_atom_site_label_2
_geom_angle_atom_site_label_3
_geom_angle
N1 C1 C2 177.9(3)
C7 C2 C3 121.5(2)
C7 C2 C1 120.5(2)
C3 C2 C1 117.9(2)
C4 C3 C2 120.7(2)
C4 C3 H3 119.6
C2 C3 H3 119.6
C3 C4 C5 117.8(2)
C3 C4 H4 121.1
C5 C4 H4 121.1
N2 C5 C4 129.9(2)
N2 C5 C6 107.5(2)
C4 C5 C6 122.6(2)
C7 C6 C5 118.6(2)
C7 C6 C9 134.4(2)
C5 C6 C9 107.0(2)
C2 C7 C6 118.8(2)
C2 C7 H7 120.6
C6 C7 H7 120.6
C9 C8 N2 111.1(2)
C9 C8 H8 124.5
N2 C8 H8 124.5
C8 C9 C6 105.7(2)
C8 C9 C10 127.3(2)
C6 C9 C10 127.0(2)
C9 C10 C11 113.6(2)
C9 C10 H10A 108.8
C11 C10 H10A 108.8
C9 C10 H10B 108.8
C11 C10 H10B 108.8
H10A C10 H10B 107.7
C10 C11 C12 114.8(2)
C10 C11 H11A 108.6
C12 C11 H11A 108.6
C10 C11 H11B 108.6
C12 C11 H11B 108.6
H11A C11 H11B 107.6
C13 C12 C11 111.4(2)
C13 C12 H12A 109.3
C11 C12 H12A 109.3
C13 C12 H12B 109.3
C11 C12 H12B 109.3
H12A C12 H12B 108.0
N3 C13 C12 114.26(19)
N3 C13 H13A 108.7
C12 C13 H13A 108.7
N3 C13 H13B 108.7
C12 C13 H13B 108.7
H13A C13 H13B 107.6
N3 C14 C15 112.17(18)
N3 C14 H14A 109.2
C15 C14 H14A 109.2
N3 C14 H14B 109.2
C15 C14 H14B 109.2
H14A C14 H14B 107.9
N4 C15 C14 111.40(19)
N4 C15 H15A 109.3
C14 C15 H15A 109.3
N4 C15 H15B 109.3
C14 C15 H15B 109.3
H15A C15 H15B 108.0
N4 C16 C17 110.67(19)
N4 C16 H16A 109.5
C17 C16 H16A 109.5
N4 C16 H16B 109.5
C17 C16 H16B 109.5
H16A C16 H16B 108.1
N3 C17 C16 111.14(18)
N3 C17 H17A 109.4
C16 C17 H17A 109.4
N3 C17 H17B 109.4
C16 C17 H17B 109.4
H17A C17 H17B 108.0
C23 C18 N4 123.0(2)
C23 C18 C19 118.9(2)
N4 C18 C19 118.0(2)
C20 C19 C18 122.4(2)
C20 C19 H19 118.8
C18 C19 H19 118.8
C19 C20 C21 117.1(2)
C19 C20 H20 121.5
C21 C20 H20 121.5
C20 C21 O1 126.2(2)
C20 C21 C22 123.0(2)
O1 C21 C22 110.7(2)
C21 C22 C23 119.5(2)
C21 C22 C25 105.5(2)
C23 C22 C25 134.9(2)
C18 C23 C22 119.1(2)
C18 C23 H23 120.5
C22 C23 H23 120.5
C25 C24 O1 112.0(2)
C25 C24 C26 131.2(2)
O1 C24 C26 116.9(2)
C24 C25 C22 106.4(2)
C24 C25 H25 126.8
C22 C25 H25 126.8
O2 C26 N5 124.6(2)
O2 C26 C24 120.2(2)
N5 C26 C24 115.2(2)
O3 C27 H27A 109.5
O3 C27 H27B 109.5
H27A C27 H27B 109.5
O3 C27 H27C 109.5
H27A C27 H27C 109.5
H27B C27 H27C 109.5
C5 N2 C8 108.8(2)
C5 N2 H2 125.6
C8 N2 H2 125.6
C14 N3 C17 109.46(17)
C14 N3 C13 112.72(17)
C17 N3 C13 110.61(17)
C14 N3 H3A 108.0
C17 N3 H3A 108.0
C13 N3 H3A 108.0
C18 N4 C15 115.32(18)
C18 N4 C16 116.13(18)
C15 N4 C16 110.43(18)
C26 N5 H5A 120.0
C26 N5 H5B 120.0
H5A N5 H5B 120.0
C24 O1 C21 105.34(17)
C27 O3 H3B 109.5

loop_
_geom_bond_atom_site_label_1
_geom_bond_atom_site_label_2
_geom_bond_distance
C1 N1 1.147(4)
C1 C2 1.435(4)
C2 C7 1.387(3)
C2 C3 1.416(4)
C3 C4 1.373(4)
C3 H3 0.9300
C4 C5 1.393(3)
C4 H4 0.9300
C5 N2 1.358(3)
C5 C6 1.424(3)
C6 C7 1.397(3)
C6 C9 1.432(3)
C7 H7 0.9300
C8 C9 1.363(3)
C8 N2 1.370(3)
C8 H8 0.9300
C9 C10 1.508(3)
C10 C11 1.520(3)
C10 H10A 0.9700
C10 H10B 0.9700
C11 C12 1.531(3)
C11 H11A 0.9700
C11 H11B 0.9700
C12 C13 1.515(4)
C12 H12A 0.9700
C12 H12B 0.9700
C13 N3 1.502(3)
C13 H13A 0.9700
C13 H13B 0.9700
C14 N3 1.493(3)
C14 C15 1.512(3)
C14 H14A 0.9700
C14 H14B 0.9700
C15 N4 1.459(3)
C15 H15A 0.9700
C15 H15B 0.9700
C16 N4 1.472(3)
C16 C17 1.513(3)
C16 H16A 0.9700
C16 H16B 0.9700
C17 N3 1.495(3)
C17 H17A 0.9700
C17 H17B 0.9700
C18 C23 1.393(3)
C18 N4 1.419(3)
C18 C19 1.419(3)
C19 C20 1.371(3)
C19 H19 0.9300
C20 C21 1.378(3)
C20 H20 0.9300
C21 O1 1.382(3)
C21 C22 1.385(3)
C22 C23 1.398(3)
C22 C25 1.439(3)
C23 H23 0.9300
C24 C25 1.352(3)
C24 O1 1.377(3)
C24 C26 1.484(3)
C25 H25 0.9300
C26 O2 1.227(3)
C26 N5 1.333(3)
C27 O3 1.431(3)
C27 H27A 0.9600
C27 H27B 0.9600
C27 H27C 0.9600
N2 H2 0.8600
N3 H3A 0.9100
N5 H5A 0.8600
N5 H5B 0.8600
O3 H3B 0.8200

loop_
_geom_hbond_atom_site_label_D
_geom_hbond_atom_site_label_H
_geom_hbond_atom_site_label_A
_geom_hbond_site_symmetry_A
_geom_hbond_distance_DH
_geom_hbond_distance_HA
_geom_hbond_distance_DA
_geom_hbond_angle_DHA
N2 H2 O3 2_656 0.86 2.25 2.971(3) 141
N3 H3A Cl1 . 0.91 2.18 3.0787(19) 172
N5 H5A Cl1 2_577 0.86 2.42 3.250(2) 162
N5 H5B N1 2_566 0.86 2.33 3.151(4) 160
O3 H3B Cl1 . 0.82 2.38 3.195(2) 171
C13 H13A O2 1_544 0.97 2.33 3.272(3) 164
C19 H19 O3 1_455 0.93 2.55 3.348(3) 144
C14 H14B Cg5 2_567 0.97 2.48 3.393(2) 156

loop_
_geom_torsion_atom_site_label_1
_geom_torsion_atom_site_label_2
_geom_torsion_atom_site_label_3
_geom_torsion_atom_site_label_4
_geom_torsion
C7 C2 C3 C4 0.4(4)
C1 C2 C3 C4 -177.9(3)
C2 C3 C4 C5 0.2(4)
C3 C4 C5 N2 -179.1(3)
C3 C4 C5 C6 -0.4(4)
N2 C5 C6 C7 178.9(2)
C4 C5 C6 C7 -0.1(4)
N2 C5 C6 C9 0.1(3)
C4 C5 C6 C9 -178.9(2)
C3 C2 C7 C6 -0.9(4)
C1 C2 C7 C6 177.4(2)
C5 C6 C7 C2 0.8(3)
C9 C6 C7 C2 179.1(2)
N2 C8 C9 C6 -0.6(3)
N2 C8 C9 C10 -178.4(2)
C7 C6 C9 C8 -178.2(3)
C5 C6 C9 C8 0.3(3)
C7 C6 C9 C10 -0.5(4)
C5 C6 C9 C10 178.1(2)
C8 C9 C10 C11 7.9(4)
C6 C9 C10 C11 -169.3(2)
C9 C10 C11 C12 179.2(2)
C10 C11 C12 C13 80.7(3)
C11 C12 C13 N3 -177.70(19)
N3 C14 C15 N4 55.5(3)
N4 C16 C17 N3 -58.2(3)
C23 C18 C19 C20 0.9(4)
N4 C18 C19 C20 177.5(2)
C18 C19 C20 C21 -1.6(4)
C19 C20 C21 O1 -178.4(2)
C19 C20 C21 C22 1.0(4)
C20 C21 C22 C23 0.3(4)
O1 C21 C22 C23 179.77(19)
C20 C21 C22 C25 -179.3(2)
O1 C21 C22 C25 0.1(3)
N4 C18 C23 C22 -175.9(2)
C19 C18 C23 C22 0.5(3)
C21 C22 C23 C18 -1.0(3)
C25 C22 C23 C18 178.5(2)
O1 C24 C25 C22 -0.5(3)
C26 C24 C25 C22 180.0(2)
C21 C22 C25 C24 0.2(3)
C23 C22 C25 C24 -179.4(2)
C25 C24 C26 O2 -2.5(4)
O1 C24 C26 O2 178.0(2)
C25 C24 C26 N5 177.7(2)
O1 C24 C26 N5 -1.8(3)
C4 C5 N2 C8 178.4(3)
C6 C5 N2 C8 -0.5(3)
C9 C8 N2 C5 0.7(3)
C15 C14 N3 C17 -53.8(2)
C15 C14 N3 C13 -177.34(19)
C16 C17 N3 C14 55.1(2)
C16 C17 N3 C13 179.89(19)
C12 C13 N3 C14 -58.5(3)
C12 C13 N3 C17 178.6(2)
C23 C18 N4 C15 -1.8(3)
C19 C18 N4 C15 -178.3(2)
C23 C18 N4 C16 -133.3(2)
C19 C18 N4 C16 50.3(3)
C14 C15 N4 C18 168.90(18)
C14 C15 N4 C16 -57.0(2)
C17 C16 N4 C18 -167.80(19)
C17 C16 N4 C15 58.5(2)
C25 C24 O1 C21 0.6(3)
C26 C24 O1 C21 -179.84(19)
C20 C21 O1 C24 179.0(2)
C22 C21 O1 C24 -0.4(2)

_cod_database_fobs_code 2241942
